data_3000327
loop_
_publ_author_name
'Paul, Tanmoy'

_publ_section_title
;
 A study on Ti-doped Fe3O4 anode for Li ion battery using machine
 learning, electrochemical and distribution function of relaxation times
 (DFRTs) analyses
;
_journal_name_full 'Scientific Reports'
_journal_page_first 4851
_journal_year 2022
_chemical_absolute_configuration unk
_chemical_compound_source
;
?
;
_chemical_formula_moiety ' Fe3 O4'
_chemical_formula_sum 'Fe3 O4'
_chemical_formula_weight 231.53
_chemical_name_systematic
; 
iron oxide
;
_space_group_IT_number 227
_space_group_name_Hall '-F 4vw 2vw 3'
_space_group_name_H-M_alt 'F d -3 m :2'
_symmetry_cell_setting cubic
_symmetry_space_group_name_Hall '-F 4vw 2vw 3'
_symmetry_space_group_name_H-M 'F d -3 m :2'
_cell_angle_alpha 90.0000
_cell_angle_beta 90.0000
_cell_angle_gamma 90.0000
_cell_formula_units_Z 8
_cell_length_a 8.39912
_cell_length_b 8.39912
_cell_length_c 8.39912
_cell_measurement_reflns_used 0
_cell_measurement_temperature 293
_cell_measurement_theta_max 0
_cell_measurement_theta_min 0
_cell_volume 592.518
_diffrn_ambient_temperature 293
_diffrn_measured_fraction_theta_full 0.995
_diffrn_measured_fraction_theta_max 0.934
_diffrn_measurement_device_type
; 
Unknown 
;
_diffrn_measurement_method 'profile data from \q/2\q scans'
_diffrn_radiation_monochromator graphite
_diffrn_radiation_type 'cu K\a'
_refine_ls_number_parameters 8
_refine_ls_number_reflns 32
_refine_ls_number_restraints 0
_refine_ls_R_I_factor 11.0044
_cod_data_source_file Cubic-Fe3O4-Ti2O3.cif
_cod_data_source_block CRYSTALS_cif
_cod_depositor_comments
;Extending hold period by 12 months (from 2022-03-22 to 2023-03-22)

 Releasing structure 3000327 into public domain as published material.
;
_cod_original_cell_volume 592.519
_cod_original_sg_symbol_H-M '-F 4vw 2vw 3'
_cod_database_code 3000327

loop_
_symmetry_equiv_pos_as_xyz
x,y,z
x,-y+1/4,-z+1/4
-x+1/4,y,-z+1/4
-x+1/4,-y+1/4,z
y,z,x
-y+1/4,-z+1/4,x
y,-z+1/4,-x+1/4
-y+1/4,z,-x+1/4
z,x,y
-z+1/4,x,-y+1/4
-z+1/4,-x+1/4,y
z,-x+1/4,-y+1/4
y,x,z
-y+1/4,x,-z+1/4
y,-x+1/4,-z+1/4
-y+1/4,-x+1/4,z
z,y,x
-z+1/4,-y+1/4,x
-z+1/4,y,-x+1/4
z,-y+1/4,-x+1/4
x,z,y
x,-z+1/4,-y+1/4
-x+1/4,-z+1/4,y
-x+1/4,z,-y+1/4
-x,-y,-z
-x,y+3/4,z+3/4
x+3/4,-y,z+3/4
x+3/4,y+3/4,-z
-y,-z,-x
y+3/4,z+3/4,-x
-y,z+3/4,x+3/4
y+3/4,-z,x+3/4
-z,-x,-y
z+3/4,-x,y+3/4
z+3/4,x+3/4,-y
-z,x+3/4,y+3/4
-y,-x,-z
y+3/4,-x,z+3/4
-y,x+3/4,z+3/4
y+3/4,x+3/4,-z
-z,-y,-x
z+3/4,y+3/4,-x
z+3/4,-y,x+3/4
-z,y+3/4,x+3/4
-x,-z,-y
-x,z+3/4,y+3/4
x+3/4,z+3/4,-y
x+3/4,-z,y+3/4
x+1/2,y+1/2,z
x+1/2,-y+3/4,-z+1/4
-x+3/4,y+1/2,-z+1/4
-x+3/4,-y+3/4,z
y+1/2,z+1/2,x
-y+3/4,-z+3/4,x
y+1/2,-z+3/4,-x+1/4
-y+3/4,z+1/2,-x+1/4
z+1/2,x+1/2,y
-z+3/4,x+1/2,-y+1/4
-z+3/4,-x+3/4,y
z+1/2,-x+3/4,-y+1/4
y+1/2,x+1/2,z
-y+3/4,x+1/2,-z+1/4
y+1/2,-x+3/4,-z+1/4
-y+3/4,-x+3/4,z
z+1/2,y+1/2,x
-z+3/4,-y+3/4,x
-z+3/4,y+1/2,-x+1/4
z+1/2,-y+3/4,-x+1/4
x+1/2,z+1/2,y
x+1/2,-z+3/4,-y+1/4
-x+3/4,-z+3/4,y
-x+3/4,z+1/2,-y+1/4
-x+1/2,-y+1/2,-z
-x+1/2,y+1/4,z+3/4
x+1/4,-y+1/2,z+3/4
x+1/4,y+1/4,-z
-y+1/2,-z+1/2,-x
y+1/4,z+1/4,-x
-y+1/2,z+1/4,x+3/4
y+1/4,-z+1/2,x+3/4
-z+1/2,-x+1/2,-y
z+1/4,-x+1/2,y+3/4
z+1/4,x+1/4,-y
-z+1/2,x+1/4,y+3/4
-y+1/2,-x+1/2,-z
y+1/4,-x+1/2,z+3/4
-y+1/2,x+1/4,z+3/4
y+1/4,x+1/4,-z
-z+1/2,-y+1/2,-x
z+1/4,y+1/4,-x
z+1/4,-y+1/2,x+3/4
-z+1/2,y+1/4,x+3/4
-x+1/2,-z+1/2,-y
-x+1/2,z+1/4,y+3/4
x+1/4,z+1/4,-y
x+1/4,-z+1/2,y+3/4
x+1/2,y,z+1/2
x+1/2,-y+1/4,-z+3/4
-x+3/4,y,-z+3/4
-x+3/4,-y+1/4,z+1/2
y+1/2,z,x+1/2
-y+3/4,-z+1/4,x+1/2
y+1/2,-z+1/4,-x+3/4
-y+3/4,z,-x+3/4
z+1/2,x,y+1/2
-z+3/4,x,-y+3/4
-z+3/4,-x+1/4,y+1/2
z+1/2,-x+1/4,-y+3/4
y+1/2,x,z+1/2
-y+3/4,x,-z+3/4
y+1/2,-x+1/4,-z+3/4
-y+3/4,-x+1/4,z+1/2
z+1/2,y,x+1/2
-z+3/4,-y+1/4,x+1/2
-z+3/4,y,-x+3/4
z+1/2,-y+1/4,-x+3/4
x+1/2,z,y+1/2
x+1/2,-z+1/4,-y+3/4
-x+3/4,-z+1/4,y+1/2
-x+3/4,z,-y+3/4
-x+1/2,-y,-z+1/2
-x+1/2,y+3/4,z+1/4
x+1/4,-y,z+1/4
x+1/4,y+3/4,-z+1/2
-y+1/2,-z,-x+1/2
y+1/4,z+3/4,-x+1/2
-y+1/2,z+3/4,x+1/4
y+1/4,-z,x+1/4
-z+1/2,-x,-y+1/2
z+1/4,-x,y+1/4
z+1/4,x+3/4,-y+1/2
-z+1/2,x+3/4,y+1/4
-y+1/2,-x,-z+1/2
y+1/4,-x,z+1/4
-y+1/2,x+3/4,z+1/4
y+1/4,x+3/4,-z+1/2
-z+1/2,-y,-x+1/2
z+1/4,y+3/4,-x+1/2
z+1/4,-y,x+1/4
-z+1/2,y+3/4,x+1/4
-x+1/2,-z,-y+1/2
-x+1/2,z+3/4,y+1/4
x+1/4,z+3/4,-y+1/2
x+1/4,-z,y+1/4
x,y+1/2,z+1/2
x,-y+3/4,-z+3/4
-x+1/4,y+1/2,-z+3/4
-x+1/4,-y+3/4,z+1/2
y,z+1/2,x+1/2
-y+1/4,-z+3/4,x+1/2
y,-z+3/4,-x+3/4
-y+1/4,z+1/2,-x+3/4
z,x+1/2,y+1/2
-z+1/4,x+1/2,-y+3/4
-z+1/4,-x+3/4,y+1/2
z,-x+3/4,-y+3/4
y,x+1/2,z+1/2
-y+1/4,x+1/2,-z+3/4
y,-x+3/4,-z+3/4
-y+1/4,-x+3/4,z+1/2
z,y+1/2,x+1/2
-z+1/4,-y+3/4,x+1/2
-z+1/4,y+1/2,-x+3/4
z,-y+3/4,-x+3/4
x,z+1/2,y+1/2
x,-z+3/4,-y+3/4
-x+1/4,-z+3/4,y+1/2
-x+1/4,z+1/2,-y+3/4
-x,-y+1/2,-z+1/2
-x,y+1/4,z+1/4
x+3/4,-y+1/2,z+1/4
x+3/4,y+1/4,-z+1/2
-y,-z+1/2,-x+1/2
y+3/4,z+1/4,-x+1/2
-y,z+1/4,x+1/4
y+3/4,-z+1/2,x+1/4
-z,-x+1/2,-y+1/2
z+3/4,-x+1/2,y+1/4
z+3/4,x+1/4,-y+1/2
-z,x+1/4,y+1/4
-y,-x+1/2,-z+1/2
y+3/4,-x+1/2,z+1/4
-y,x+1/4,z+1/4
y+3/4,x+1/4,-z+1/2
-z,-y+1/2,-x+1/2
z+3/4,y+1/4,-x+1/2
z+3/4,-y+1/2,x+1/4
-z,y+1/4,x+1/4
-x,-z+1/2,-y+1/2
-x,z+1/4,y+1/4
x+3/4,z+1/4,-y+1/2
x+3/4,-z+1/2,y+1/4

loop_
_atom_site_label
_atom_site_fract_x
_atom_site_fract_y
_atom_site_fract_z
_atom_site_U_iso_or_equiv
_atom_site_occupancy
_atom_site_adp_type
_atom_site_type_symbol
FeA 0.12500 0.12500 0.12500 1 1.00000 Uiso Fe
FeB 0.50000 0.50000 0.50000 1 0.99952 Uiso Fe
O 0.2555 0.2555 0.2555 1 1.000 Uiso O

loop_
_atom_type_symbol
_atom_type_scat_Cromer_Mann_a1
_atom_type_scat_Cromer_Mann_b1
_atom_type_scat_Cromer_Mann_a2
_atom_type_scat_Cromer_Mann_b2
_atom_type_scat_Cromer_Mann_a3
_atom_type_scat_Cromer_Mann_b3
_atom_type_scat_Cromer_Mann_a4
_atom_type_scat_Cromer_Mann_b4
_atom_type_scat_Cromer_Mann_c
_atom_type_scat_dispersion_real
_atom_type_scat_dispersion_imag
_atom_type_scat_source
Fe 11.76950 4.76110 7.35730 0.30720 3.52220 15.35350 2.30450 76.88050 1.03690 -1.17900 3.20400 International_Tables_for_Crystallography_Vol.C(1991)_Tables_6.1.1.4_and_6.1.1.5
O 3.04850 13.27710 2.28680 5.70110 1.54630 0.32390 0.86700 32.90890 0.25080 0.04700 0.03200 International_Tables_for_Crystallography_Vol.C(1991)_Tables_6.1.1.4_and_6.1.1.5
